data_1576649
loop_
_publ_author_name
'Kumar, Ashish'
'Kim, Dooyoung'
'Dunphy, Sean P.'
'Lewis, Erin N.'
'Figueroa, Joshua S.'
'Teets, Thomas S.'

_publ_section_title
;
 Steric augmentation of three-coordinate Cu(i) &#x3b2;-diketiminate
 isocyanide chromophores to achieve microsecond excited-state lifetime.
;
_journal_issue 15
_journal_name_full 'Chemical science'
_journal_page_first 7659
_journal_page_last 7666
_journal_paper_doi 10.1039/d5sc09786j
_journal_volume 17
_journal_year 2026
_chemical_formula_sum 'C54 H66 Cu N3'
_chemical_formula_weight 820.63
_space_group_crystal_system triclinic
_space_group_IT_number 2
_space_group_name_Hall '-P 1'
_space_group_name_H-M_alt 'P -1'
_atom_sites_solution_hydrogens geom
_audit_creation_method SHELXL-2018/3
_audit_update_record
;
2025-06-14 deposited with the CCDC.	2026-02-17 downloaded from the CCDC.
;
_cell_angle_alpha 79.082(2)
_cell_angle_beta 89.214(2)
_cell_angle_gamma 67.827(2)
_cell_formula_units_Z 2
_cell_length_a 11.455(2)
_cell_length_b 11.955(2)
_cell_length_c 21.253(4)
_cell_measurement_reflns_used 9945
_cell_measurement_temperature 123(2)
_cell_measurement_theta_max 25.86
_cell_measurement_theta_min 2.21
_cell_volume 2641.1(8)
_computing_cell_refinement 'Bruker SAINT'
_computing_data_collection 'Bruker APEX2'
_computing_data_reduction 'Bruker SAINT'
_computing_molecular_graphics 'Bruker SHELXTL'
_computing_publication_material 'Bruker SHELXTL'
_computing_structure_refinement 'SHELXL-2018/3 (Sheldrick, 2018)'
_computing_structure_solution 'SHELXT 2018/2 (Sheldrick, 2018)'
_diffrn_ambient_temperature 123(2)
_diffrn_measured_fraction_theta_full 0.999
_diffrn_measured_fraction_theta_max 0.997
_diffrn_measurement_device_type 'Bruker APEX-II CCD'
_diffrn_measurement_method '\f and \w scans'
_diffrn_radiation_type MoK\a
_diffrn_radiation_wavelength 0.71073
_diffrn_reflns_av_R_equivalents 0.0363
_diffrn_reflns_av_unetI/netI 0.0416
_diffrn_reflns_Laue_measured_fraction_full 0.999
_diffrn_reflns_Laue_measured_fraction_max 0.997
_diffrn_reflns_limit_h_max 14
_diffrn_reflns_limit_h_min -14
_diffrn_reflns_limit_k_max 15
_diffrn_reflns_limit_k_min -15
_diffrn_reflns_limit_l_max 27
_diffrn_reflns_limit_l_min -27
_diffrn_reflns_number 36365
_diffrn_reflns_point_group_measured_fraction_full 0.999
_diffrn_reflns_point_group_measured_fraction_max 0.997
_diffrn_reflns_theta_full 25.242
_diffrn_reflns_theta_max 27.101
_diffrn_reflns_theta_min 0.978
_exptl_absorpt_coefficient_mu 0.447
_exptl_absorpt_correction_T_max 0.7456
_exptl_absorpt_correction_T_min 0.6962
_exptl_absorpt_correction_type multi-scan
_exptl_absorpt_process_details sadabs
_exptl_crystal_colour yellow
_exptl_crystal_density_diffrn 1.032
_exptl_crystal_description plate
_exptl_crystal_F_000 880
_exptl_crystal_size_max 0.360
_exptl_crystal_size_mid 0.250
_exptl_crystal_size_min 0.060
_refine_diff_density_max 0.326
_refine_diff_density_min -0.336
_refine_diff_density_rms 0.054
_refine_ls_extinction_method none
_refine_ls_goodness_of_fit_ref 1.064
_refine_ls_hydrogen_treatment constr
_refine_ls_matrix_type full
_refine_ls_number_parameters 559
_refine_ls_number_reflns 11646
_refine_ls_number_restraints 182
_refine_ls_restrained_S_all 1.089
_refine_ls_R_factor_all 0.0525
_refine_ls_R_factor_gt 0.0404
_refine_ls_shift/su_max 0.001
_refine_ls_shift/su_mean 0.000
_refine_ls_structure_factor_coef Fsqd
_refine_ls_weighting_details 'w=1/[\s^2^(Fo^2^)+(0.0598P)^2^+0.5304P] where P=(Fo^2^+2Fc^2^)/3'
_refine_ls_weighting_scheme calc
_refine_ls_wR_factor_gt 0.1072
_refine_ls_wR_factor_ref 0.1160
_reflns_Friedel_coverage 0.000
_reflns_number_gt 9569
_reflns_number_total 11646
_reflns_threshold_expression 'I > 2\s(I)'
_cod_data_source_file d5sc09786j2.cif
_cod_data_source_block dipp-ArMes2
_cod_depositor_comments 'Adding full bibliography for 1576646--1576653.cif.'
_cod_original_cell_volume 2641.2(8)
_cod_database_code 1576649
_shelx_shelxl_version_number 2018/3
_shelx_space_group_comment
; 
The symmetry employed for this shelxl refinement is uniquely defined 
by the following loop, which should always be used as a source of 
symmetry information in preference to the above space-group names. 
They are only intended as comments. 
;
_shelx_estimated_absorpt_t_min 0.856
_shelx_estimated_absorpt_t_max 0.974

loop_
_space_group_symop_operation_xyz
'x, y, z'
'-x, -y, -z'

loop_
_atom_site_label
_atom_site_type_symbol
_atom_site_fract_x
_atom_site_fract_y
_atom_site_fract_z
_atom_site_U_iso_or_equiv
_atom_site_adp_type
_atom_site_occupancy
_atom_site_site_symmetry_order
_atom_site_calc_flag
_atom_site_refinement_flags_posn
_atom_site_refinement_flags_adp
_atom_site_refinement_flags_occupancy
_atom_site_disorder_assembly
_atom_site_disorder_group
Cu1 Cu 0.70173(2) 0.35610(2) 0.29091(2) 0.02178(7) Uani 1 1 d . . . . .
N1 N 0.54928(13) 0.33123(13) 0.27149(7) 0.0231(3) Uani 1 1 d . . . . .
N2 N 0.78878(13) 0.19580(13) 0.34491(7) 0.0223(3) Uani 1 1 d . . . . .
N3 N 0.76673(14) 0.57800(14) 0.25694(7) 0.0250(3) Uani 1 1 d . . . . .
C1 C 0.40085(17) 0.22579(19) 0.28398(11) 0.0362(5) Uani 1 1 d . . . . .
H1A H 0.387518 0.231960 0.237791 0.054 Uiso 1 1 calc R U . . .
H1B H 0.333727 0.294308 0.297923 0.054 Uiso 1 1 calc R U . . .
H1C H 0.399215 0.147482 0.307349 0.054 Uiso 1 1 calc R U . . .
C2 C 0.52785(16) 0.23140(17) 0.29769(9) 0.0250(4) Uani 1 1 d . . . . .
C3 C 0.61569(16) 0.12952(17) 0.33897(9) 0.0271(4) Uani 1 1 d . . . . .
H3A H 0.589706 0.062893 0.353624 0.032 Uiso 1 1 calc R U . . .
C4 C 0.73704(16) 0.11245(16) 0.36167(9) 0.0244(4) Uani 1 1 d . . . . .
C5 C 0.81066(18) -0.00631(17) 0.40746(10) 0.0327(4) Uani 1 1 d . . . . .
H5A H 0.888961 -0.051076 0.388613 0.049 Uiso 1 1 calc R U . . .
H5B H 0.759834 -0.057027 0.415529 0.049 Uiso 1 1 calc R U . . .
H5C H 0.831073 0.011929 0.448014 0.049 Uiso 1 1 calc R U . . .
C11 C 0.45494(18) 0.43189(19) 0.22994(9) 0.0334(4) Uani 1 1 d . U . . .
C12 C 0.4546(2) 0.4350(3) 0.16333(11) 0.0616(6) Uani 1 1 d D U . . .
C13 C 0.3720(3) 0.5408(4) 0.12295(15) 0.0916(9) Uani 1 1 d . U . . .
H13A H 0.370288 0.545189 0.077846 0.110 Uiso 1 1 calc R U . . .
C14 C 0.2939(4) 0.6376(4) 0.14729(19) 0.0963(10) Uani 1 1 d . U . . .
H14A H 0.239460 0.709504 0.118808 0.116 Uiso 1 1 calc R U . . .
C15 C 0.2919(3) 0.6338(2) 0.21220(17) 0.0737(7) Uani 1 1 d . U . . .
H15A H 0.235792 0.702604 0.228010 0.088 Uiso 1 1 calc R U . . .
C16 C 0.37173(19) 0.52942(19) 0.25546(12) 0.0424(4) Uani 1 1 d . U . . .
C21 C 0.91217(16) 0.17299(15) 0.37111(9) 0.0238(4) Uani 1 1 d . . . . .
C22 C 1.01839(16) 0.12291(16) 0.33629(9) 0.0269(4) Uani 1 1 d . . . . .
C23 C 1.13448(18) 0.11845(19) 0.35805(11) 0.0355(5) Uani 1 1 d . . . . .
H23A H 1.206689 0.086093 0.334597 0.043 Uiso 1 1 calc R U . . .
C24 C 1.14701(18) 0.16004(19) 0.41298(11) 0.0386(5) Uani 1 1 d . . . . .
H24A H 1.226767 0.157439 0.426648 0.046 Uiso 1 1 calc R U . . .
C25 C 1.04292(18) 0.20540(18) 0.44789(10) 0.0339(4) Uani 1 1 d . . . . .
H25A H 1.052319 0.232951 0.485891 0.041 Uiso 1 1 calc R U . . .
C26 C 0.92399(17) 0.21173(16) 0.42862(9) 0.0271(4) Uani 1 1 d . . . . .
C31 C 0.87863(19) 0.5945(2) 0.13693(9) 0.0331(4) Uani 1 1 d . . . . .
C32 C 0.7885(2) 0.6158(2) 0.08810(12) 0.0523(6) Uani 1 1 d . . . . .
C33 C 0.8137(3) 0.5325(3) 0.04724(12) 0.0622(8) Uani 1 1 d . . . . .
H33A H 0.752979 0.547494 0.013432 0.075 Uiso 1 1 calc R U . . .
C34 C 0.9232(3) 0.4294(2) 0.05408(11) 0.0484(6) Uani 1 1 d . . . . .
C35 C 1.0103(2) 0.4100(2) 0.10275(11) 0.0425(5) Uani 1 1 d . . . . .
H35A H 1.086825 0.339467 0.107793 0.051 Uiso 1 1 calc R U . . .
C36 C 0.98996(19) 0.4908(2) 0.14510(10) 0.0358(5) Uani 1 1 d . . . . .
C37 C 0.6637(3) 0.7251(3) 0.08022(19) 0.0982(14) Uani 1 1 d . . . . .
H37A H 0.679347 0.800890 0.077783 0.147 Uiso 1 1 calc R U . . .
H37B H 0.613730 0.714863 0.117076 0.147 Uiso 1 1 calc R U . . .
H37C H 0.617218 0.730288 0.040696 0.147 Uiso 1 1 calc R U . . .
C38 C 0.9460(3) 0.3383(2) 0.00964(12) 0.0669(8) Uani 1 1 d . . . . .
H38A H 1.036663 0.300741 0.003892 0.100 Uiso 1 1 calc R U . . .
H38B H 0.900743 0.381654 -0.032116 0.100 Uiso 1 1 calc R U . . .
H38C H 0.915325 0.273930 0.028498 0.100 Uiso 1 1 calc R U . . .
C39 C 1.0866(2) 0.4637(3) 0.19936(14) 0.0608(7) Uani 1 1 d . . . . .
H39A H 1.093714 0.540545 0.204706 0.091 Uiso 1 1 calc R U . . .
H39B H 1.168766 0.406574 0.189382 0.091 Uiso 1 1 calc R U . . .
H39C H 1.060161 0.426258 0.239192 0.091 Uiso 1 1 calc R U . . .
C40 C 0.74266(15) 0.49059(16) 0.26950(8) 0.0230(4) Uani 1 1 d . . . . .
C41 C 0.79892(17) 0.68053(17) 0.23649(9) 0.0277(4) Uani 1 1 d . . . . .
C42 C 0.85563(19) 0.68940(19) 0.17784(9) 0.0324(4) Uani 1 1 d . . . . .
C43 C 0.8864(2) 0.7914(2) 0.15764(10) 0.0469(6) Uani 1 1 d . . . . .
H43A H 0.926460 0.799115 0.118520 0.056 Uiso 1 1 calc R U . . .
C44 C 0.8597(3) 0.8827(2) 0.19373(11) 0.0535(7) Uani 1 1 d . . . . .
H44A H 0.880733 0.952451 0.178897 0.064 Uiso 1 1 calc R U . . .
C45 C 0.8026(2) 0.8725(2) 0.25110(10) 0.0447(6) Uani 1 1 d . . . . .
H45A H 0.784335 0.935719 0.275245 0.054 Uiso 1 1 calc R U . . .
C46 C 0.77149(19) 0.77035(18) 0.27406(9) 0.0312(4) Uani 1 1 d . . . . .
C51 C 0.70844(19) 0.76289(17) 0.33613(9) 0.0297(4) Uani 1 1 d . . . . .
C52 C 0.5779(2) 0.82585(18) 0.33568(10) 0.0364(5) Uani 1 1 d . . . . .
C53 C 0.5213(2) 0.8287(2) 0.39397(12) 0.0450(6) Uani 1 1 d . . . . .
H53A H 0.432690 0.872186 0.393946 0.054 Uiso 1 1 calc R U . . .
C54 C 0.5900(2) 0.7704(2) 0.45190(11) 0.0445(6) Uani 1 1 d . . . . .
C55 C 0.7188(2) 0.7061(2) 0.45114(10) 0.0384(5) Uani 1 1 d . . . . .
H55A H 0.766824 0.664384 0.490615 0.046 Uiso 1 1 calc R U . . .
C56 C 0.77985(19) 0.70095(18) 0.39381(9) 0.0323(4) Uani 1 1 d . . . . .
C57 C 0.4996(2) 0.8895(2) 0.27330(13) 0.0542(6) Uani 1 1 d . . . . .
H57A H 0.410713 0.928469 0.282225 0.081 Uiso 1 1 calc R U . . .
H57B H 0.508412 0.828851 0.246487 0.081 Uiso 1 1 calc R U . . .
H57C H 0.528886 0.952526 0.250663 0.081 Uiso 1 1 calc R U . . .
C58 C 0.5255(3) 0.7748(3) 0.51485(13) 0.0713(9) Uani 1 1 d . . . . .
H58A H 0.455126 0.854561 0.511524 0.107 Uiso 1 1 calc R U . . .
H58B H 0.586426 0.764106 0.549613 0.107 Uiso 1 1 calc R U . . .
H58C H 0.493395 0.708515 0.524006 0.107 Uiso 1 1 calc R U . . .
C59 C 0.9199(2) 0.6312(2) 0.39457(11) 0.0470(6) Uani 1 1 d . . . . .
H59A H 0.959566 0.686676 0.373288 0.071 Uiso 1 1 calc R U . . .
H59B H 0.936714 0.563113 0.371834 0.071 Uiso 1 1 calc R U . . .
H59C H 0.954712 0.598132 0.439093 0.071 Uiso 1 1 calc R U . . .
C161 C 0.4218(2) 0.6133(3) 0.34661(17) 0.0695(8) Uani 1 1 d . U . . .
H16A H 0.419286 0.607530 0.393191 0.104 Uiso 1 1 calc R U . . .
H16B H 0.509259 0.592162 0.334490 0.104 Uiso 1 1 calc R U . . .
H16C H 0.370290 0.697563 0.324780 0.104 Uiso 1 1 calc R U . . .
C162 C 0.3694(2) 0.5233(2) 0.32682(13) 0.0475(5) Uani 1 1 d . U . . .
H16D H 0.425707 0.437979 0.348346 0.057 Uiso 1 1 calc R U . . .
C163 C 0.2366(2) 0.5477(3) 0.35079(16) 0.0647(7) Uani 1 1 d . U . . .
H16E H 0.239463 0.542777 0.397334 0.097 Uiso 1 1 calc R U . . .
H16F H 0.178679 0.630022 0.329496 0.097 Uiso 1 1 calc R U . . .
H16G H 0.206776 0.485781 0.340837 0.097 Uiso 1 1 calc R U . . .
C221 C 1.1045(2) -0.0517(2) 0.27568(13) 0.0553(7) Uani 1 1 d . . . . .
H22A H 1.098645 -0.108514 0.314256 0.083 Uiso 1 1 calc R U . . .
H22B H 1.088742 -0.079788 0.237414 0.083 Uiso 1 1 calc R U . . .
H22C H 1.189182 -0.049489 0.275492 0.083 Uiso 1 1 calc R U . . .
C222 C 1.00632(18) 0.07727(17) 0.27549(10) 0.0314(4) Uani 1 1 d . . . . .
H22D H 0.921049 0.072830 0.273472 0.038 Uiso 1 1 calc R U . . .
C223 C 1.0129(3) 0.1677(2) 0.21627(12) 0.0587(7) Uani 1 1 d . . . . .
H22E H 1.004983 0.136545 0.177737 0.088 Uiso 1 1 calc R U . . .
H22F H 0.943973 0.247733 0.214912 0.088 Uiso 1 1 calc R U . . .
H22G H 1.094102 0.177136 0.217901 0.088 Uiso 1 1 calc R U . . .
C261 C 0.7668(2) 0.40109(19) 0.46040(11) 0.0442(5) Uani 1 1 d . . . . .
H26A H 0.693477 0.431145 0.485876 0.066 Uiso 1 1 calc R U . . .
H26B H 0.835492 0.421093 0.475630 0.066 Uiso 1 1 calc R U . . .
H26C H 0.743329 0.440565 0.415118 0.066 Uiso 1 1 calc R U . . .
C262 C 0.81035(18) 0.26152(17) 0.46754(9) 0.0310(4) Uani 1 1 d . . . . .
H26D H 0.739870 0.244435 0.449676 0.037 Uiso 1 1 calc R U . . .
C263 C 0.8357(2) 0.19769(19) 0.53802(10) 0.0383(5) Uani 1 1 d . . . . .
H26E H 0.760242 0.232475 0.561306 0.057 Uiso 1 1 calc R U . . .
H26F H 0.856683 0.109238 0.541531 0.057 Uiso 1 1 calc R U . . .
H26G H 0.906592 0.210299 0.556554 0.057 Uiso 1 1 calc R U . . .
C121 C 0.4791(10) 0.3354(13) 0.0701(4) 0.095(2) Uani 0.491(12) 1 d D U P A 1
H12A H 0.538252 0.272746 0.048873 0.143 Uiso 0.491(12) 1 calc R U P A 1
H12B H 0.405492 0.314444 0.081164 0.143 Uiso 0.491(12) 1 calc R U P A 1
H12C H 0.451629 0.416052 0.041073 0.143 Uiso 0.491(12) 1 calc R U P A 1
C122 C 0.5450(10) 0.3400(11) 0.1318(5) 0.0804(17) Uani 0.491(12) 1 d D U P A 1
H12D H 0.579393 0.257630 0.161392 0.096 Uiso 0.491(12) 1 calc R U P A 1
C123 C 0.6510(9) 0.3861(14) 0.1095(4) 0.093(2) Uani 0.491(12) 1 d D U P A 1
H12E H 0.713278 0.325670 0.088220 0.140 Uiso 0.491(12) 1 calc R U P A 1
H12F H 0.614532 0.465246 0.079262 0.140 Uiso 0.491(12) 1 calc R U P A 1
H12G H 0.692366 0.396630 0.146725 0.140 Uiso 0.491(12) 1 calc R U P A 1
C125 C 0.5442(9) 0.3122(10) 0.1430(5) 0.0792(16) Uani 0.509(12) 1 d D U P A 2
H125 H 0.558086 0.246752 0.182413 0.095 Uiso 0.509(12) 1 calc R U P A 2
C126 C 0.6771(8) 0.3082(13) 0.1275(5) 0.095(2) Uani 0.509(12) 1 d D U P A 2
H12H H 0.710108 0.337068 0.160798 0.142 Uiso 0.509(12) 1 calc R U P A 2
H12K H 0.733242 0.223350 0.126189 0.142 Uiso 0.509(12) 1 calc R U P A 2
H12I H 0.672755 0.361480 0.085740 0.142 Uiso 0.509(12) 1 calc R U P A 2
C124 C 0.4937(10) 0.2669(13) 0.0909(5) 0.107(2) Uani 0.509(12) 1 d D U P A 2
H12J H 0.408952 0.269263 0.100444 0.160 Uiso 0.509(12) 1 calc R U P A 2
H12N H 0.489586 0.320314 0.049123 0.160 Uiso 0.509(12) 1 calc R U P A 2
H12L H 0.550073 0.182184 0.089572 0.160 Uiso 0.509(12) 1 calc R U P A 2

loop_
_atom_site_aniso_label
_atom_site_aniso_U_11
_atom_site_aniso_U_22
_atom_site_aniso_U_33
_atom_site_aniso_U_23
_atom_site_aniso_U_13
_atom_site_aniso_U_12
Cu1 0.01892(11) 0.02155(12) 0.02702(12) -0.00860(9) 0.00130(8) -0.00832(9)
N1 0.0185(7) 0.0270(8) 0.0260(8) -0.0105(6) 0.0002(6) -0.0084(6)
N2 0.0165(7) 0.0192(7) 0.0324(8) -0.0102(6) 0.0003(6) -0.0058(6)
N3 0.0244(8) 0.0289(8) 0.0283(8) -0.0141(7) 0.0071(6) -0.0136(7)
C1 0.0222(9) 0.0381(11) 0.0549(13) -0.0162(10) -0.0003(9) -0.0154(9)
C2 0.0176(8) 0.0296(9) 0.0336(10) -0.0180(8) 0.0047(7) -0.0102(7)
C3 0.0240(9) 0.0241(9) 0.0402(11) -0.0143(8) 0.0046(8) -0.0133(8)
C4 0.0226(9) 0.0199(8) 0.0331(10) -0.0129(7) 0.0030(7) -0.0072(7)
C5 0.0306(10) 0.0234(9) 0.0466(12) -0.0085(9) -0.0020(9) -0.0121(8)
C11 0.0249(9) 0.0434(10) 0.0331(9) 0.0000(8) -0.0055(7) -0.0178(8)
C12 0.0449(12) 0.1128(18) 0.0316(10) 0.0000(10) -0.0077(9) -0.0415(11)
C13 0.075(2) 0.144(2) 0.0473(14) 0.0321(14) -0.0246(13) -0.0559(16)
C14 0.080(2) 0.092(2) 0.0982(17) 0.0473(16) -0.0479(18) -0.0419(15)
C15 0.0540(15) 0.0399(13) 0.1132(17) 0.0088(13) -0.0326(15) -0.0125(11)
C16 0.0285(10) 0.0279(10) 0.0675(11) -0.0028(8) -0.0114(8) -0.0100(8)
C21 0.0187(8) 0.0170(8) 0.0353(10) -0.0059(7) -0.0012(7) -0.0058(7)
C22 0.0204(8) 0.0200(9) 0.0382(10) -0.0045(8) 0.0016(8) -0.0062(7)
C23 0.0210(9) 0.0335(11) 0.0514(13) -0.0085(9) 0.0036(9) -0.0098(8)
C24 0.0216(9) 0.0402(12) 0.0563(13) -0.0077(10) -0.0055(9) -0.0152(9)
C25 0.0286(10) 0.0315(10) 0.0451(12) -0.0099(9) -0.0071(9) -0.0139(8)
C26 0.0224(9) 0.0204(9) 0.0385(10) -0.0083(8) -0.0026(8) -0.0070(7)
C31 0.0354(11) 0.0453(12) 0.0243(9) -0.0150(9) 0.0085(8) -0.0182(10)
C32 0.0471(14) 0.0547(15) 0.0486(14) -0.0287(12) -0.0099(11) -0.0030(12)
C33 0.0695(18) 0.0618(17) 0.0449(14) -0.0282(13) -0.0180(13) -0.0043(14)
C34 0.0710(17) 0.0467(14) 0.0292(11) -0.0172(10) 0.0131(11) -0.0200(13)
C35 0.0448(13) 0.0370(12) 0.0419(12) -0.0084(10) 0.0172(10) -0.0116(10)
C36 0.0364(11) 0.0426(12) 0.0303(10) -0.0042(9) 0.0066(9) -0.0187(10)
C37 0.065(2) 0.092(2) 0.116(3) -0.064(2) -0.0428(19) 0.0164(18)
C38 0.109(2) 0.0519(16) 0.0444(14) -0.0270(13) 0.0238(15) -0.0278(16)
C39 0.0474(14) 0.0583(16) 0.0730(18) -0.0077(14) -0.0168(13) -0.0180(13)
C40 0.0189(8) 0.0296(9) 0.0233(9) -0.0121(7) 0.0027(7) -0.0090(7)
C41 0.0301(10) 0.0343(10) 0.0288(10) -0.0115(8) 0.0075(8) -0.0212(8)
C42 0.0343(10) 0.0446(12) 0.0276(10) -0.0144(9) 0.0080(8) -0.0222(9)
C43 0.0663(15) 0.0660(16) 0.0309(11) -0.0159(11) 0.0199(11) -0.0478(14)
C44 0.0844(19) 0.0624(16) 0.0455(13) -0.0202(12) 0.0241(13) -0.0597(15)
C45 0.0708(16) 0.0497(13) 0.0390(12) -0.0204(10) 0.0188(11) -0.0461(13)
C46 0.0400(11) 0.0375(11) 0.0305(10) -0.0152(8) 0.0111(8) -0.0272(9)
C51 0.0416(11) 0.0298(10) 0.0335(10) -0.0180(8) 0.0160(8) -0.0263(9)
C52 0.0445(12) 0.0294(10) 0.0463(12) -0.0174(9) 0.0147(10) -0.0221(9)
C53 0.0457(13) 0.0406(12) 0.0625(15) -0.0281(11) 0.0265(12) -0.0241(11)
C54 0.0618(15) 0.0494(13) 0.0470(13) -0.0295(11) 0.0331(12) -0.0402(12)
C55 0.0570(14) 0.0450(12) 0.0325(11) -0.0173(9) 0.0163(10) -0.0369(11)
C56 0.0422(11) 0.0364(11) 0.0349(10) -0.0184(9) 0.0136(9) -0.0286(9)
C57 0.0492(14) 0.0440(14) 0.0666(17) -0.0114(12) 0.0071(12) -0.0145(12)
C58 0.084(2) 0.101(2) 0.0583(17) -0.0415(17) 0.0476(16) -0.0577(19)
C59 0.0444(13) 0.0650(16) 0.0434(13) -0.0176(12) 0.0086(10) -0.0308(12)
C161 0.0365(13) 0.0745(18) 0.119(2) -0.0670(18) 0.0175(14) -0.0230(13)
C162 0.0278(10) 0.0415(12) 0.0774(12) -0.0349(11) 0.0059(10) -0.0073(9)
C163 0.0354(12) 0.0674(17) 0.107(2) -0.0526(17) 0.0171(13) -0.0206(12)
C221 0.0465(14) 0.0414(13) 0.0704(17) -0.0266(13) -0.0037(12) -0.0009(11)
C222 0.0229(9) 0.0285(10) 0.0396(11) -0.0104(8) 0.0054(8) -0.0047(8)
C223 0.084(2) 0.0526(15) 0.0439(14) -0.0153(12) 0.0209(13) -0.0284(15)
C261 0.0477(13) 0.0318(11) 0.0432(12) -0.0131(10) -0.0009(10) -0.0014(10)
C262 0.0269(9) 0.0300(10) 0.0378(11) -0.0161(8) -0.0024(8) -0.0083(8)
C263 0.0380(11) 0.0356(11) 0.0415(12) -0.0137(9) 0.0027(9) -0.0115(9)
C121 0.086(4) 0.172(6) 0.035(3) -0.022(3) -0.012(3) -0.056(4)
C122 0.061(3) 0.168(4) 0.027(3) -0.030(3) 0.0061(19) -0.054(2)
C123 0.065(3) 0.171(6) 0.056(4) -0.027(4) 0.014(3) -0.056(4)
C125 0.056(2) 0.161(3) 0.035(3) -0.041(3) 0.013(2) -0.047(2)
C126 0.066(3) 0.156(6) 0.069(4) -0.023(4) 0.026(3) -0.051(3)
C124 0.093(4) 0.172(5) 0.057(4) -0.045(4) -0.019(3) -0.041(4)

loop_
_atom_type_symbol
_atom_type_description
_atom_type_scat_dispersion_real
_atom_type_scat_dispersion_imag
_atom_type_scat_source
C C 0.0033 0.0016 'International Tables Vol C Tables 4.2.6.8 and 6.1.1.4'
H H 0.0000 0.0000 'International Tables Vol C Tables 4.2.6.8 and 6.1.1.4'
N N 0.0061 0.0033 'International Tables Vol C Tables 4.2.6.8 and 6.1.1.4'
Cu Cu 0.3201 1.2651 'International Tables Vol C Tables 4.2.6.8 and 6.1.1.4'

loop_
_geom_angle_atom_site_label_1
_geom_angle_atom_site_label_2
_geom_angle_atom_site_label_3
_geom_angle
_geom_angle_site_symmetry_1
_geom_angle_site_symmetry_3
_geom_angle_publ_flag
C40 Cu1 N2 132.09(7) . . ?
C40 Cu1 N1 131.02(7) . . ?
N2 Cu1 N1 96.77(6) . . ?
C2 N1 C11 120.67(14) . . ?
C2 N1 Cu1 123.41(12) . . ?
C11 N1 Cu1 115.78(11) . . ?
C4 N2 C21 120.14(14) . . ?
C4 N2 Cu1 123.71(12) . . ?
C21 N2 Cu1 115.98(11) . . ?
C40 N3 C41 174.90(18) . . ?
N1 C2 C3 123.78(15) . . ?
N1 C2 C1 119.32(16) . . ?
C3 C2 C1 116.89(16) . . ?
C2 C3 C4 128.80(16) . . ?
N2 C4 C3 123.29(16) . . ?
N2 C4 C5 119.17(15) . . ?
C3 C4 C5 117.54(15) . . ?
C16 C11 C12 121.5(2) . . ?
C16 C11 N1 119.38(18) . . ?
C12 C11 N1 119.0(2) . . ?
C13 C12 C11 118.1(3) . . ?
C13 C12 C122 116.5(5) . . ?
C11 C12 C122 125.0(5) . . ?
C13 C12 C125 126.8(5) . . ?
C11 C12 C125 115.0(5) . . ?
C14 C13 C12 120.7(3) . . ?
C13 C14 C15 121.3(3) . . ?
C14 C15 C16 120.7(3) . . ?
C11 C16 C15 117.6(2) . . ?
C11 C16 C162 121.08(19) . . ?
C15 C16 C162 121.3(2) . . ?
C22 C21 C26 120.88(16) . . ?
C22 C21 N2 119.60(16) . . ?
C26 C21 N2 119.26(15) . . ?
C23 C22 C21 118.40(17) . . ?
C23 C22 C222 120.72(17) . . ?
C21 C22 C222 120.86(16) . . ?
C24 C23 C22 121.48(19) . . ?
C25 C24 C23 119.60(17) . . ?
C24 C25 C26 121.56(19) . . ?
C25 C26 C21 117.98(17) . . ?
C25 C26 C262 121.02(17) . . ?
C21 C26 C262 120.98(15) . . ?
C36 C31 C32 120.31(19) . . ?
C36 C31 C42 121.06(18) . . ?
C32 C31 C42 118.54(19) . . ?
C33 C32 C31 118.7(2) . . ?
C33 C32 C37 120.1(2) . . ?
C31 C32 C37 121.2(2) . . ?
C34 C33 C32 122.3(2) . . ?
C35 C34 C33 118.0(2) . . ?
C35 C34 C38 121.1(2) . . ?
C33 C34 C38 120.9(2) . . ?
C34 C35 C36 122.1(2) . . ?
C31 C36 C35 118.63(19) . . ?
C31 C36 C39 121.0(2) . . ?
C35 C36 C39 120.3(2) . . ?
N3 C40 Cu1 178.25(16) . . ?
C46 C41 N3 119.39(16) . . ?
C46 C41 C42 122.74(17) . . ?
N3 C41 C42 117.86(16) . . ?
C43 C42 C41 117.60(18) . . ?
C43 C42 C31 120.70(17) . . ?
C41 C42 C31 121.66(17) . . ?
C42 C43 C44 121.03(19) . . ?
C45 C44 C43 120.3(2) . . ?
C44 C45 C46 120.8(2) . . ?
C41 C46 C45 117.47(17) . . ?
C41 C46 C51 123.08(16) . . ?
C45 C46 C51 119.44(17) . . ?
C56 C51 C52 120.57(18) . . ?
C56 C51 C46 120.56(18) . . ?
C52 C51 C46 118.74(19) . . ?
C53 C52 C51 118.7(2) . . ?
C53 C52 C57 120.5(2) . . ?
C51 C52 C57 120.81(19) . . ?
C54 C53 C52 122.0(2) . . ?
C53 C54 C55 118.34(19) . . ?
C53 C54 C58 120.9(2) . . ?
C55 C54 C58 120.8(2) . . ?
C54 C55 C56 121.7(2) . . ?
C51 C56 C55 118.69(19) . . ?
C51 C56 C59 120.88(18) . . ?
C55 C56 C59 120.4(2) . . ?
C16 C162 C163 112.3(2) . . ?
C16 C162 C161 111.1(2) . . ?
C163 C162 C161 110.19(19) . . ?
C223 C222 C22 110.83(17) . . ?
C223 C222 C221 110.8(2) . . ?
C22 C222 C221 112.42(17) . . ?
C26 C262 C263 112.15(16) . . ?
C26 C262 C261 110.89(17) . . ?
C263 C262 C261 111.01(16) . . ?
C12 C122 C121 108.8(8) . . ?
C12 C122 C123 106.8(8) . . ?
C121 C122 C123 105.9(7) . . ?
C124 C125 C126 109.1(7) . . ?
C124 C125 C12 117.9(8) . . ?
C126 C125 C12 114.2(8) . . ?

loop_
_geom_bond_atom_site_label_1
_geom_bond_atom_site_label_2
_geom_bond_distance
_geom_bond_site_symmetry_2
_geom_bond_publ_flag
Cu1 C40 1.8160(18) . ?
Cu1 N2 1.9340(15) . ?
Cu1 N1 1.9408(14) . ?
N1 C2 1.327(2) . ?
N1 C11 1.427(2) . ?
N2 C4 1.333(2) . ?
N2 C21 1.434(2) . ?
N3 C40 1.162(2) . ?
N3 C41 1.401(2) . ?
C1 C2 1.516(2) . ?
C2 C3 1.400(3) . ?
C3 C4 1.405(2) . ?
C4 C5 1.506(3) . ?
C11 C16 1.396(3) . ?
C11 C12 1.409(3) . ?
C12 C13 1.393(4) . ?
C12 C122 1.480(10) . ?
C12 C125 1.577(9) . ?
C13 C14 1.357(5) . ?
C14 C15 1.372(5) . ?
C15 C16 1.402(3) . ?
C16 C162 1.505(3) . ?
C21 C22 1.407(3) . ?
C21 C26 1.412(3) . ?
C22 C23 1.393(2) . ?
C22 C222 1.522(3) . ?
C23 C24 1.382(3) . ?
C24 C25 1.381(3) . ?
C25 C26 1.398(2) . ?
C26 C262 1.518(3) . ?
C31 C36 1.388(3) . ?
C31 C32 1.392(3) . ?
C31 C42 1.501(3) . ?
C32 C33 1.390(3) . ?
C32 C37 1.514(4) . ?
C33 C34 1.373(4) . ?
C34 C35 1.372(3) . ?
C34 C38 1.521(3) . ?
C35 C36 1.396(3) . ?
C36 C39 1.511(3) . ?
C41 C46 1.397(3) . ?
C41 C42 1.402(3) . ?
C42 C43 1.385(3) . ?
C43 C44 1.390(3) . ?
C44 C45 1.382(3) . ?
C45 C46 1.398(3) . ?
C46 C51 1.499(3) . ?
C51 C56 1.395(3) . ?
C51 C52 1.396(3) . ?
C52 C53 1.390(3) . ?
C52 C57 1.509(3) . ?
C53 C54 1.381(3) . ?
C54 C55 1.384(3) . ?
C54 C58 1.519(3) . ?
C55 C56 1.397(3) . ?
C56 C59 1.502(3) . ?
C161 C162 1.537(3) . ?
C162 C163 1.536(3) . ?
C221 C222 1.527(3) . ?
C222 C223 1.517(3) . ?
C261 C262 1.528(3) . ?
C262 C263 1.524(3) . ?
C121 C122 1.543(9) . ?
C122 C123 1.547(10) . ?
C125 C124 1.529(9) . ?
C125 C126 1.538(9) . ?
